data_9000225
loop_
_publ_author_name
'Fanfani, L.'
'Nunzi, A.'
'Zanazzi, P. F.'

_publ_section_title
;
 The crystal structure of butlerite
;
_journal_name_full 'American Mineralogist'
_journal_page_first 751
_journal_page_last 757
_journal_volume 56
_journal_year 1971
_chemical_formula_sum 'Fe H3 O7 S'
_chemical_name_mineral Butlerite
_space_group_IT_number 11
_symmetry_space_group_name_Hall '-P 2yb'
_symmetry_space_group_name_H-M 'P 1 21/m 1'
_cell_angle_alpha 90
_cell_angle_beta 108.38
_cell_angle_gamma 90
_cell_formula_units_Z 2
_cell_length_a 6.50
_cell_length_b 7.37
_cell_length_c 5.84
_cell_volume 265.493
_database_code_amcsd 0000232
_exptl_crystal_density_diffrn 2.539
_cod_depositor_comments
;

2017-09-05
Z value inserted to be consistent with given formula
                 miguel
;
_cod_original_formula_sum 'Fe S O7 H3'
_cod_database_code 9000225

loop_
_space_group_symop_operation_xyz
x,y,z
x,1/2-y,z
-x,1/2+y,-z
-x,-y,-z

loop_
_atom_site_label
_atom_site_fract_x
_atom_site_fract_y
_atom_site_fract_z
_atom_site_U_iso_or_equiv
_atom_site_type_symbol
_atom_site_attached_hydrogens
Fe 0.00000 0.00000 0.00000 0.01203 Fe 0
S 0.38090 0.25000 0.35300 0.01418 S 0
O1 0.24760 0.08850 0.26970 0.02064 O 0
O2 0.45590 0.25000 0.60980 0.02166 O 0
O3 0.55870 0.25000 0.26300 0.04471 O 0
O-H4 0.10230 0.75000 0.08860 0.01912 O 1
O-H5 0.18440 0.01330 0.76470 0.03736 O 1

loop_
_cod_changelog_entry_id
_cod_changelog_entry_author
_cod_changelog_entry_date
_cod_changelog_entry_text
1
;cod-tools version 3.8.0
Id: cif_guess_AMCSD_atom_types 9574 2023-05-10 09:00:05Z saulius
;
2023-05-10T18:46:01+03:00
;Derived atom types and hydrogen counts
from atom names that follow the AMCSD naming convention
(Wat == water, O-H == hydroxyl).
;

loop_
_cod_related_entry_id
_cod_related_entry_database
_cod_related_entry_code
1 AMCSD 0000232
